data_7118645
loop_
_publ_author_name
'Bushuyev, Oleksandr S.'
'Tomberg, Anna'
'Vinden, Joanna R.'
'Moitessier, Nicolas'
'Barrett, Christopher J.'
'Fri\<s\<ci\'c, Tomislav'

_publ_section_title
;
 Azo&#x22EF;phenyl stacking: a persistent self-assembly motif guides the
 assembly of fluorinated cis-azobenzenes into photo-mechanical needle crystals
;
_journal_coden_ASTM CHCOFS
_journal_issue 10
_journal_name_full
;
 Chemical Communications (Cambridge, United Kingdom)
;
_journal_page_first 2103
_journal_page_last 2106
_journal_paper_doi 10.1039/c5cc08590j
_journal_volume 52
_journal_year 2016
_chemical_formula_sum 'C12 H2 Br2 F6 N2'
_chemical_formula_weight 447.98
_space_group_crystal_system monoclinic
_space_group_IT_number 14
_space_group_name_Hall '-P 2ybc'
_space_group_name_H-M_alt 'P 1 21/c 1'
_symmetry_space_group_name_Hall '-P 2ybc'
_symmetry_space_group_name_H-M 'P 1 21/c 1'
_atom_sites_solution_hydrogens geom
_audit_creation_method SHELXL-2014/6
_audit_update_record
;
2015-10-13 deposited with the CCDC.
2015-12-04 downloaded from the CCDC.
;
_cell_angle_alpha 90
_cell_angle_beta 92.243(3)
_cell_angle_gamma 90
_cell_formula_units_Z 4
_cell_length_a 11.822(3)
_cell_length_b 5.6611(13)
_cell_length_c 20.062(4)
_cell_measurement_temperature 100(2)
_cell_volume 1341.6(5)
_computing_structure_refinement 'SHELXL-2014/6 (Sheldrick, 2014)'
_diffrn_ambient_temperature 100(2)
_diffrn_measured_fraction_theta_full 0.998
_diffrn_measured_fraction_theta_max 0.955
_diffrn_measurement_device_type 'Bruker D8'
_diffrn_radiation_type MoK\a
_diffrn_radiation_wavelength 0.71073
_diffrn_reflns_av_R_equivalents 0.0417
_diffrn_reflns_av_unetI/netI 0.0456
_diffrn_reflns_Laue_measured_fraction_full 0.998
_diffrn_reflns_Laue_measured_fraction_max 0.955
_diffrn_reflns_limit_h_max 15
_diffrn_reflns_limit_h_min -15
_diffrn_reflns_limit_k_max 7
_diffrn_reflns_limit_k_min -7
_diffrn_reflns_limit_l_max 23
_diffrn_reflns_limit_l_min -26
_diffrn_reflns_number 11476
_diffrn_reflns_point_group_measured_fraction_full 0.998
_diffrn_reflns_point_group_measured_fraction_max 0.955
_diffrn_reflns_theta_full 25.242
_diffrn_reflns_theta_max 28.290
_diffrn_reflns_theta_min 1.724
_exptl_absorpt_coefficient_mu 6.108
_exptl_absorpt_correction_T_max 0.7457
_exptl_absorpt_correction_T_min 0.5315
_exptl_absorpt_correction_type multi-scan
_exptl_absorpt_process_details SADABS
_exptl_crystal_colour yellow
_exptl_crystal_density_diffrn 2.218
_exptl_crystal_description needle
_exptl_crystal_F_000 848
_exptl_crystal_size_max 0.429
_exptl_crystal_size_mid 0.133
_exptl_crystal_size_min 0.028
_refine_diff_density_max 0.731
_refine_diff_density_min -0.523
_refine_diff_density_rms 0.098
_refine_ls_extinction_method none
_refine_ls_goodness_of_fit_ref 1.021
_refine_ls_hydrogen_treatment constr
_refine_ls_matrix_type full
_refine_ls_number_parameters 199
_refine_ls_number_reflns 3198
_refine_ls_number_restraints 0
_refine_ls_restrained_S_all 1.021
_refine_ls_R_factor_all 0.0558
_refine_ls_R_factor_gt 0.0333
_refine_ls_shift/su_max 0.004
_refine_ls_shift/su_mean 0.000
_refine_ls_structure_factor_coef Fsqd
_refine_ls_weighting_details 'w=1/[\s^2^(Fo^2^)+(0.0332P)^2^] where P=(Fo^2^+2Fc^2^)/3'
_refine_ls_weighting_scheme calc
_refine_ls_wR_factor_gt 0.0670
_refine_ls_wR_factor_ref 0.0738
_reflns_Friedel_coverage 0.000
_reflns_number_gt 2342
_reflns_number_total 3198
_reflns_threshold_expression 'I > 2\s(I)'
_cod_data_source_file c5cc08590j2.cif
_cod_data_source_block AB124_0m
_cod_database_code 7118645
_shelx_space_group_comment
;
The symmetry employed for this shelxl refinement is uniquely defined
by the following loop, which should always be used as a source of
symmetry information in preference to the above space-group names.
They are only intended as comments.
;
_exptl_absorpt_special_details SADABS
_shelxl_version_number 2014/6

loop_
_space_group_symop_operation_xyz
'x, y, z'
'-x, y+1/2, -z+1/2'
'-x, -y, -z'
'x, -y-1/2, z-1/2'

loop_
_atom_site_label
_atom_site_type_symbol
_atom_site_fract_x
_atom_site_fract_y
_atom_site_fract_z
_atom_site_U_iso_or_equiv
_atom_site_adp_type
_atom_site_occupancy
_atom_site_site_symmetry_order
_atom_site_calc_flag
_atom_site_refinement_flags_posn
_atom_site_refinement_flags_adp
Br1 Br 0.88790(3) 0.61539(6) 1.04769(2) 0.03220(11) Uani 1 1 d . .
Br2 Br 0.60938(3) 0.53578(6) 0.73646(2) 0.03481(12) Uani 1 1 d . .
C1 C 0.6592(3) 1.1579(6) 1.02394(18) 0.0296(8) Uani 1 1 d . .
C2 C 0.7431(3) 1.0128(6) 1.04986(17) 0.0277(8) Uani 1 1 d . .
H1 H 0.7803 1.0475 1.0916 0.033 Uiso 1 1 calc R U
C3 C 0.7721(2) 0.8152(5) 1.01378(16) 0.0222(7) Uani 1 1 d . .
C4 C 0.7206(2) 0.7636(5) 0.95168(15) 0.0198(7) Uani 1 1 d . .
C5 C 0.6353(3) 0.9139(6) 0.92840(16) 0.0233(7) Uani 1 1 d . .
C6 C 0.6051(3) 1.1110(5) 0.96373(17) 0.0257(8) Uani 1 1 d . .
C7 C 0.8358(3) 1.0871(6) 0.73416(17) 0.0274(8) Uani 1 1 d . .
C8 C 0.8971(3) 1.0649(6) 0.79322(16) 0.0240(7) Uani 1 1 d . .
C9 C 0.8713(3) 0.8835(5) 0.83605(15) 0.0216(7) Uani 1 1 d . .
C10 C 0.7853(2) 0.7259(5) 0.82082(15) 0.0218(7) Uani 1 1 d . .
C11 C 0.7266(2) 0.7494(6) 0.75933(16) 0.0236(7) Uani 1 1 d . .
C12 C 0.7502(3) 0.9318(6) 0.71625(16) 0.0266(8) Uani 1 1 d . .
H2 H 0.7082 0.9497 0.6752 0.032 Uiso 1 1 calc R U
F1 F 0.62760(18) 1.3500(3) 1.05798(11) 0.0409(5) Uani 1 1 d . .
F2 F 0.52369(15) 1.2543(3) 0.93872(10) 0.0371(5) Uani 1 1 d . .
F3 F 0.57740(15) 0.8647(3) 0.87114(9) 0.0308(5) Uani 1 1 d . .
F4 F 0.86309(16) 1.2642(4) 0.69315(9) 0.0371(5) Uani 1 1 d . .
F5 F 0.98121(15) 1.2151(3) 0.80911(10) 0.0360(5) Uani 1 1 d . .
F6 F 0.93441(14) 0.8601(3) 0.89341(9) 0.0284(4) Uani 1 1 d . .
N1 N 0.7434(2) 0.5386(4) 0.92146(14) 0.0239(6) Uani 1 1 d . .
N2 N 0.7663(2) 0.5206(4) 0.86131(13) 0.0234(6) Uani 1 1 d . .

loop_
_atom_site_aniso_label
_atom_site_aniso_U_11
_atom_site_aniso_U_22
_atom_site_aniso_U_33
_atom_site_aniso_U_23
_atom_site_aniso_U_13
_atom_site_aniso_U_12
Br1 0.02879(19) 0.0390(2) 0.0284(2) 0.00305(16) -0.00368(14) 0.00696(15)
Br2 0.0300(2) 0.0342(2) 0.0395(2) -0.01136(17) -0.00756(16) -0.00518(15)
C1 0.0301(18) 0.0224(18) 0.037(2) -0.0037(15) 0.0133(16) -0.0030(14)
C2 0.0318(19) 0.0249(19) 0.0270(19) -0.0007(15) 0.0079(15) -0.0043(15)
C3 0.0205(15) 0.0233(17) 0.0231(18) 0.0042(14) 0.0039(13) -0.0016(13)
C4 0.0183(15) 0.0199(16) 0.0215(17) 0.0036(13) 0.0051(13) 0.0005(12)
C5 0.0202(16) 0.0258(18) 0.0241(18) 0.0062(14) 0.0046(14) -0.0008(13)
C6 0.0192(16) 0.0208(17) 0.038(2) 0.0092(15) 0.0086(15) 0.0045(13)
C7 0.0285(18) 0.031(2) 0.0235(19) 0.0028(15) 0.0107(15) 0.0030(14)
C8 0.0221(16) 0.0258(18) 0.0243(18) -0.0009(14) 0.0049(14) -0.0054(13)
C9 0.0223(16) 0.0236(16) 0.0191(17) -0.0017(14) 0.0018(13) 0.0024(13)
C10 0.0244(16) 0.0190(16) 0.0225(18) -0.0016(14) 0.0053(14) 0.0010(13)
C11 0.0206(15) 0.0231(17) 0.0270(19) -0.0087(14) 0.0018(14) 0.0023(13)
C12 0.0314(18) 0.0302(19) 0.0182(18) -0.0023(14) -0.0007(14) 0.0063(14)
F1 0.0475(12) 0.0269(11) 0.0493(14) -0.0106(10) 0.0165(10) 0.0040(10)
F2 0.0297(10) 0.0293(11) 0.0529(13) 0.0123(10) 0.0106(9) 0.0126(9)
F3 0.0243(10) 0.0402(12) 0.0275(11) 0.0047(9) -0.0033(8) 0.0034(8)
F4 0.0418(12) 0.0403(12) 0.0295(12) 0.0132(10) 0.0030(9) -0.0054(10)
F5 0.0317(11) 0.0419(12) 0.0346(12) 0.0017(10) 0.0033(9) -0.0158(9)
F6 0.0253(10) 0.0376(11) 0.0221(10) 0.0020(8) -0.0036(8) -0.0056(8)
N1 0.0235(14) 0.0188(14) 0.0292(17) 0.0021(12) 0.0003(12) -0.0012(11)
N2 0.0241(14) 0.0207(14) 0.0253(16) -0.0028(12) -0.0018(12) -0.0005(11)

loop_
_atom_type_symbol
_atom_type_description
_atom_type_scat_dispersion_real
_atom_type_scat_dispersion_imag
_atom_type_scat_source
C C 0.0033 0.0016 'International Tables Vol C Tables 4.2.6.8 and 6.1.1.4'
H H 0.0000 0.0000 'International Tables Vol C Tables 4.2.6.8 and 6.1.1.4'
N N 0.0061 0.0033 'International Tables Vol C Tables 4.2.6.8 and 6.1.1.4'
F F 0.0171 0.0103 'International Tables Vol C Tables 4.2.6.8 and 6.1.1.4'
Br Br -0.2901 2.4595 'International Tables Vol C Tables 4.2.6.8 and 6.1.1.4'

loop_
_geom_angle_atom_site_label_1
_geom_angle_atom_site_label_2
_geom_angle_atom_site_label_3
_geom_angle
F1 C1 C6 118.3(3)
F1 C1 C2 120.1(3)
C6 C1 C2 121.6(3)
C1 C2 C3 118.4(3)
C2 C3 C4 121.9(3)
C2 C3 Br1 119.2(2)
C4 C3 Br1 118.8(2)
C5 C4 C3 117.3(3)
C5 C4 N1 123.1(3)
C3 C4 N1 118.6(3)
F3 C5 C6 118.3(3)
F3 C5 C4 120.0(3)
C6 C5 C4 121.6(3)
F2 C6 C1 121.1(3)
F2 C6 C5 119.7(3)
C1 C6 C5 119.3(3)
F4 C7 C8 117.8(3)
F4 C7 C12 120.5(3)
C8 C7 C12 121.7(3)
F5 C8 C7 120.7(3)
F5 C8 C9 120.3(3)
C7 C8 C9 119.0(3)
F6 C9 C10 120.2(3)
F6 C9 C8 118.3(3)
C10 C9 C8 121.5(3)
C9 C10 C11 118.1(3)
C9 C10 N2 121.8(3)
C11 C10 N2 119.4(3)
C12 C11 C10 121.2(3)
C12 C11 Br2 119.5(2)
C10 C11 Br2 119.3(2)
C7 C12 C11 118.5(3)
N2 N1 C4 122.0(3)
N1 N2 C10 121.5(3)

loop_
_geom_bond_atom_site_label_1
_geom_bond_atom_site_label_2
_geom_bond_distance
Br1 C3 1.882(3)
Br2 C11 1.883(3)
C1 F1 1.345(4)
C1 C6 1.371(5)
C1 C2 1.374(5)
C2 C3 1.383(4)
C3 C4 1.396(4)
C4 C5 1.386(4)
C4 N1 1.440(4)
C5 F3 1.343(4)
C5 C6 1.377(4)
C6 F2 1.341(3)
C7 F4 1.344(4)
C7 C8 1.370(5)
C7 C12 1.378(5)
C8 F5 1.337(3)
C8 C9 1.381(4)
C9 F6 1.353(3)
C9 C10 1.378(4)
C10 C11 1.398(4)
C10 N2 1.441(4)
C11 C12 1.382(4)
N1 N2 1.251(4)

loop_
_geom_hbond_atom_site_label_D
_geom_hbond_atom_site_label_H
_geom_hbond_atom_site_label_A
_geom_hbond_distance_DH
_geom_hbond_distance_HA
_geom_hbond_distance_DA
_geom_hbond_angle_DHA
_geom_hbond_site_symmetry_A
C2 H1 F4 0.95 2.47 3.398(4) 166.2 4_586

loop_
_geom_torsion_atom_site_label_1
_geom_torsion_atom_site_label_2
_geom_torsion_atom_site_label_3
_geom_torsion_atom_site_label_4
_geom_torsion
F1 C1 C2 C3 179.1(3)
C6 C1 C2 C3 -0.3(5)
C1 C2 C3 C4 1.6(5)
C1 C2 C3 Br1 179.3(2)
C2 C3 C4 C5 -2.6(4)
Br1 C3 C4 C5 179.7(2)
C2 C3 C4 N1 -171.3(3)
Br1 C3 C4 N1 11.0(4)
C3 C4 C5 F3 -175.5(3)
N1 C4 C5 F3 -7.3(4)
C3 C4 C5 C6 2.3(4)
N1 C4 C5 C6 170.5(3)
F1 C1 C6 F2 0.9(5)
C2 C1 C6 F2 -179.7(3)
F1 C1 C6 C5 -179.3(3)
C2 C1 C6 C5 0.1(5)
F3 C5 C6 F2 -3.5(4)
C4 C5 C6 F2 178.6(3)
F3 C5 C6 C1 176.7(3)
C4 C5 C6 C1 -1.1(5)
F4 C7 C8 F5 -0.1(5)
C12 C7 C8 F5 178.8(3)
F4 C7 C8 C9 -179.6(3)
C12 C7 C8 C9 -0.7(5)
F5 C8 C9 F6 -1.1(4)
C7 C8 C9 F6 178.3(3)
F5 C8 C9 C10 -179.8(3)
C7 C8 C9 C10 -0.3(5)
F6 C9 C10 C11 -176.5(3)
C8 C9 C10 C11 2.1(4)
F6 C9 C10 N2 -6.0(4)
C8 C9 C10 N2 172.7(3)
C9 C10 C11 C12 -3.0(4)
N2 C10 C11 C12 -173.8(3)
C9 C10 C11 Br2 179.5(2)
N2 C10 C11 Br2 8.7(4)
F4 C7 C12 C11 178.6(3)
C8 C7 C12 C11 -0.2(5)
C10 C11 C12 C7 2.1(5)
Br2 C11 C12 C7 179.6(2)
C5 C4 N1 N2 57.6(4)
C3 C4 N1 N2 -134.4(3)
C4 N1 N2 C10 7.9(4)
C9 C10 N2 N1 60.6(4)
C11 C10 N2 N1 -129.0(3)
